data_7042461
loop_
_publ_author_name
'Chiu, Hsin-Chun'
'Koley, Arijit'
'Dunn, Peter L.'
'Hue, Ryan J.'
'Tonks, Ian A.'

_publ_section_title
;
 Ethylene polymerization catalyzed by bridging Ni/Zn heterobimetallics.
;
_journal_issue 17
_journal_name_full 'Dalton transactions (Cambridge, England : 2003)'
_journal_page_first 5513
_journal_page_last 5517
_journal_paper_doi 10.1039/c7dt00222j
_journal_volume 46
_journal_year 2017
_chemical_formula_moiety 'C32 H40 Br2 N2 Ni O, C7 H8'
_chemical_formula_sum 'C39 H48 Br2 N2 Ni O'
_chemical_formula_weight 779.28
_chemical_name_systematic
; 
 ? 
;
_space_group_IT_number 14
_symmetry_cell_setting monoclinic
_symmetry_space_group_name_Hall '-P 2ybc'
_symmetry_space_group_name_H-M 'P 1 21/c 1'
_atom_sites_solution_hydrogens geom
_atom_sites_solution_primary direct
_atom_sites_solution_secondary difmap
_audit_creation_method SHELXL-97
_audit_update_record
;
2017-01-03 deposited with the CCDC.
2017-03-13 downloaded from the CCDC.
;
_cell_angle_alpha 90.00
_cell_angle_beta 111.5340(10)
_cell_angle_gamma 90.00
_cell_formula_units_Z 4
_cell_length_a 14.2254(4)
_cell_length_b 15.6563(5)
_cell_length_c 18.0121(5)
_cell_measurement_reflns_used 9935
_cell_measurement_temperature 123(2)
_cell_measurement_theta_max 28.25
_cell_measurement_theta_min 2.599
_cell_volume 3731.59(19)
_computing_cell_refinement 'SAINT, Bruker'
_computing_data_collection 'SMART, Bruker'
_computing_data_reduction 'SAINT, Bruker'
_computing_molecular_graphics 'SHELXTL, Bruker'
_computing_structure_refinement 'SHELXL-97 (Sheldrick, 2008)'
_computing_structure_solution 'SHELXS-97 (Sheldrick, 2008)'
_diffrn_ambient_temperature 123(2)
_diffrn_measured_fraction_theta_full 0.996
_diffrn_measured_fraction_theta_max 0.996
_diffrn_measurement_device_type 'Bruker SMART Platform CCD'
_diffrn_measurement_method 'area detector, omega scans per phi'
_diffrn_radiation_monochromator graphite
_diffrn_radiation_source 'fine-focus sealed tube'
_diffrn_radiation_type MoK\a
_diffrn_radiation_wavelength 0.71073
_diffrn_reflns_av_R_equivalents 0.0510
_diffrn_reflns_av_sigmaI/netI 0.0537
_diffrn_reflns_limit_h_max 20
_diffrn_reflns_limit_h_min -20
_diffrn_reflns_limit_k_max 22
_diffrn_reflns_limit_k_min -22
_diffrn_reflns_limit_l_max 18
_diffrn_reflns_limit_l_min -25
_diffrn_reflns_number 49208
_diffrn_reflns_theta_full 30.54
_diffrn_reflns_theta_max 30.54
_diffrn_reflns_theta_min 2.35
_exptl_absorpt_coefficient_mu 2.693
_exptl_absorpt_correction_T_max 0.9236
_exptl_absorpt_correction_T_min 0.7745
_exptl_absorpt_correction_type multi-scan
_exptl_absorpt_process_details 'SADABS, R. Blessing, 1995'
_exptl_crystal_colour brown
_exptl_crystal_density_diffrn 1.394
_exptl_crystal_density_method 'not measured'
_exptl_crystal_description block
_exptl_crystal_F_000 1600
_exptl_crystal_size_max 0.10
_exptl_crystal_size_mid 0.05
_exptl_crystal_size_min 0.03
_refine_diff_density_max 0.705
_refine_diff_density_min -0.790
_refine_diff_density_rms 0.079
_refine_ls_extinction_method none
_refine_ls_goodness_of_fit_ref 1.037
_refine_ls_hydrogen_treatment mixed
_refine_ls_matrix_type full
_refine_ls_number_parameters 438
_refine_ls_number_reflns 11389
_refine_ls_number_restraints 0
_refine_ls_restrained_S_all 1.037
_refine_ls_R_factor_all 0.0786
_refine_ls_R_factor_gt 0.0444
_refine_ls_shift/su_max 0.001
_refine_ls_shift/su_mean 0.000
_refine_ls_structure_factor_coef Fsqd
_refine_ls_weighting_details 'calc w=1/[\s^2^(Fo^2^)+(0.0241P)^2^+4.2212P] where P=(Fo^2^+2Fc^2^)/3'
_refine_ls_weighting_scheme calc
_refine_ls_wR_factor_gt 0.0844
_refine_ls_wR_factor_ref 0.0940
_reflns_number_gt 7950
_reflns_number_total 11389
_reflns_threshold_expression >2sigma(I)
_cod_data_source_file c7dt00222j2.cif
_cod_data_source_block 16264_0m_a
_cod_depositor_comments 'Adding full bibliography for 7042460--7042461.cif.'
_cod_original_sg_symbol_H-M P21/c
_cod_database_code 7042461

loop_
_symmetry_equiv_pos_as_xyz
'x, y, z'
'-x, y+1/2, -z+1/2'
'-x, -y, -z'
'x, -y-1/2, z-1/2'

loop_
_atom_site_label
_atom_site_type_symbol
_atom_site_fract_x
_atom_site_fract_y
_atom_site_fract_z
_atom_site_U_iso_or_equiv
_atom_site_adp_type
_atom_site_occupancy
_atom_site_symmetry_multiplicity
_atom_site_calc_flag
_atom_site_refinement_flags
_atom_site_disorder_assembly
_atom_site_disorder_group
O1 O 0.31933(13) 0.79789(11) 0.48994(9) 0.0255(4) Uani 1 1 d . . .
N2 N 0.24655(14) 0.94921(12) 0.39908(11) 0.0206(4) Uani 1 1 d . . .
N1 N 0.36978(16) 0.66411(13) 0.58058(13) 0.0254(4) Uani 1 1 d . . .
C2 C 0.32284(17) 0.79849(14) 0.62157(13) 0.0199(4) Uani 1 1 d . . .
C1 C 0.30421(17) 0.84029(14) 0.54671(13) 0.0192(4) Uani 1 1 d . A .
C6 C 0.27028(17) 0.92604(15) 0.53927(13) 0.0199(4) Uani 1 1 d . . .
C20 C 0.24599(17) 0.97521(15) 0.46675(14) 0.0218(5) Uani 1 1 d . A .
H20A H 0.2276 1.0332 0.4693 0.026 Uiso 1 1 calc R . .
C21 C 0.21049(17) 1.01142(14) 0.33476(13) 0.0206(5) Uani 1 1 d . A .
C7 C 0.35319(18) 0.71111(15) 0.63352(14) 0.0234(5) Uani 1 1 d . A .
H7A H 0.3617 0.6859 0.6835 0.028 Uiso 1 1 calc R . .
C3 C 0.30599(18) 0.84096(16) 0.68403(13) 0.0240(5) Uani 1 1 d . A .
H3A H 0.3181 0.8120 0.7330 0.029 Uiso 1 1 calc R . .
C26 C 0.28174(18) 1.05924(15) 0.31618(13) 0.0221(5) Uani 1 1 d . . .
C4 C 0.27230(19) 0.92374(16) 0.67541(14) 0.0258(5) Uani 1 1 d . . .
H4A H 0.2604 0.9519 0.7178 0.031 Uiso 1 1 calc R A .
C22 C 0.10612(18) 1.02174(16) 0.29654(14) 0.0259(5) Uani 1 1 d . . .
C5 C 0.25580(18) 0.96599(15) 0.60370(14) 0.0241(5) Uani 1 1 d . A .
H5A H 0.2340 1.0238 0.5984 0.029 Uiso 1 1 calc R . .
C8 C 0.38641(18) 0.57277(14) 0.58959(13) 0.0226(5) Uani 1 1 d . A .
C9 C 0.48498(18) 0.54211(15) 0.61061(13) 0.0238(5) Uani 1 1 d . . .
C30 C 0.39417(18) 1.04527(17) 0.35999(14) 0.0256(5) Uani 1 1 d . A .
H30A H 0.4028 0.9866 0.3836 0.031 Uiso 1 1 calc R . .
C10 C 0.49708(19) 0.45362(16) 0.61879(14) 0.0275(5) Uani 1 1 d . A .
H10A H 0.5625 0.4294 0.6324 0.033 Uiso 1 1 calc R . .
C12 C 0.3186(2) 0.43381(16) 0.58546(14) 0.0283(5) Uani 1 1 d . A .
H12A H 0.2634 0.3962 0.5776 0.034 Uiso 1 1 calc R . .
C13 C 0.30127(18) 0.52133(15) 0.57483(13) 0.0240(5) Uani 1 1 d . . .
C25 C 0.2443(2) 1.12188(16) 0.25733(15) 0.0299(6) Uani 1 1 d . A .
H25A H 0.2903 1.1555 0.2426 0.036 Uiso 1 1 calc R . .
C11 C 0.4152(2) 0.40104(16) 0.60730(15) 0.0301(6) Uani 1 1 d . . .
H11A H 0.4254 0.3412 0.6145 0.036 Uiso 1 1 calc R A .
C27 C 0.03081(18) 0.96727(18) 0.31698(15) 0.0312(6) Uani 1 1 d . A .
H27A H 0.0678 0.9161 0.3468 0.037 Uiso 1 1 calc R . .
C17 C 0.19501(19) 0.55771(18) 0.54653(16) 0.0318(6) Uani 1 1 d . A .
H17A H 0.1981 0.6153 0.5236 0.038 Uiso 1 1 calc R . .
C14 C 0.57335(19) 0.60252(17) 0.62448(16) 0.0302(6) Uani 1 1 d . A .
H14A H 0.5487 0.6514 0.5865 0.036 Uiso 1 1 calc R . .
C23 C 0.0733(2) 1.08626(18) 0.23920(15) 0.0328(6) Uani 1 1 d . A .
H23A H 0.0030 1.0963 0.2129 0.039 Uiso 1 1 calc R . .
C24 C 0.1419(2) 1.13575(18) 0.22024(16) 0.0361(6) Uani 1 1 d . . .
H24A H 0.1183 1.1796 0.1814 0.043 Uiso 1 1 calc R A .
C32 C 0.4536(2) 1.0483(2) 0.30492(16) 0.0368(6) Uani 1 1 d . . .
H32A H 0.4246 1.0074 0.2612 0.055 Uiso 1 1 calc R A .
H32B H 0.5243 1.0334 0.3351 0.055 Uiso 1 1 calc R . .
H32C H 0.4500 1.1059 0.2829 0.055 Uiso 1 1 calc R . .
C16 C 0.6612(2) 0.5613(2) 0.60876(17) 0.0371(6) Uani 1 1 d . . .
H16A H 0.6373 0.5387 0.5543 0.056 Uiso 1 1 calc R A .
H16B H 0.6890 0.5147 0.6468 0.056 Uiso 1 1 calc R . .
H16C H 0.7138 0.6041 0.6151 0.056 Uiso 1 1 calc R . .
C18 C 0.1587(2) 0.5714(2) 0.61515(18) 0.0409(7) Uani 1 1 d . . .
H18A H 0.2082 0.6060 0.6565 0.061 Uiso 1 1 calc R A .
H18B H 0.1511 0.5160 0.6376 0.061 Uiso 1 1 calc R . .
H18C H 0.0935 0.6010 0.5956 0.061 Uiso 1 1 calc R . .
C31 C 0.4375(2) 1.1079(2) 0.42908(17) 0.0400(7) Uani 1 1 d . . .
H31A H 0.3983 1.1046 0.4638 0.060 Uiso 1 1 calc R A .
H31B H 0.4338 1.1661 0.4080 0.060 Uiso 1 1 calc R . .
H31C H 0.5081 1.0933 0.4598 0.060 Uiso 1 1 calc R . .
C15 C 0.6094(2) 0.63901(19) 0.70971(17) 0.0394(7) Uani 1 1 d . . .
H15A H 0.6664 0.6779 0.7178 0.059 Uiso 1 1 calc R A .
H15B H 0.6310 0.5921 0.7484 0.059 Uiso 1 1 calc R . .
H15C H 0.5539 0.6703 0.7173 0.059 Uiso 1 1 calc R . .
C35 C 0.1521(2) 0.20080(17) 0.56860(18) 0.0394(7) Uani 1 1 d . . .
H35A H 0.1480 0.1862 0.6185 0.047 Uiso 1 1 calc R . .
C34 C 0.0636(2) 0.21575(19) 0.5032(2) 0.0430(7) Uani 1 1 d . . .
C28 C -0.0109(2) 1.0159(2) 0.3724(2) 0.0457(8) Uani 1 1 d . . .
H28A H 0.0454 1.0354 0.4198 0.069 Uiso 1 1 calc R A .
H28B H -0.0547 0.9780 0.3886 0.069 Uiso 1 1 calc R . .
H28C H -0.0499 1.0654 0.3440 0.069 Uiso 1 1 calc R . .
C29 C -0.0551(2) 0.9353(2) 0.24262(19) 0.0526(9) Uani 1 1 d . . .
H29A H -0.0269 0.9042 0.2084 0.079 Uiso 1 1 calc R A .
H29B H -0.0946 0.9841 0.2132 0.079 Uiso 1 1 calc R . .
H29C H -0.0990 0.8971 0.2586 0.079 Uiso 1 1 calc R . .
C36 C 0.2446(3) 0.20661(19) 0.5625(2) 0.0523(9) Uani 1 1 d . . .
H36A H 0.3034 0.1965 0.6084 0.063 Uiso 1 1 calc R . .
C39 C 0.0737(3) 0.2347(2) 0.4310(2) 0.0549(9) Uani 1 1 d . . .
H39A H 0.0155 0.2448 0.3846 0.066 Uiso 1 1 calc R . .
C19 C 0.1220(2) 0.5048(3) 0.4801(2) 0.0602(10) Uani 1 1 d . . .
H19A H 0.1485 0.4976 0.4374 0.090 Uiso 1 1 calc R A .
H19B H 0.0564 0.5338 0.4589 0.090 Uiso 1 1 calc R . .
H19C H 0.1137 0.4486 0.5009 0.090 Uiso 1 1 calc R . .
C37 C 0.2544(3) 0.2261(2) 0.4940(3) 0.0593(10) Uani 1 1 d . . .
H37A H 0.3198 0.2311 0.4915 0.071 Uiso 1 1 calc R . .
C38 C 0.1706(4) 0.2389(2) 0.4273(2) 0.0637(11) Uani 1 1 d . . .
H38A H 0.1776 0.2507 0.3778 0.076 Uiso 1 1 calc R . .
C33 C -0.0372(3) 0.2091(3) 0.5104(3) 0.0823(14) Uani 1 1 d . . .
H33A H -0.0283 0.1956 0.5657 0.123 Uiso 1 1 calc R . .
H33B H -0.0766 0.1637 0.4751 0.123 Uiso 1 1 calc R . .
H33C H -0.0731 0.2636 0.4951 0.123 Uiso 1 1 calc R . .
Ni1 Ni 0.28667(3) 0.83100(2) 0.379873(18) 0.02156(8) Uani 0.9233(8) 1 d P A 1
Br1 Br 0.43854(3) 0.81208(3) 0.35468(2) 0.03059(9) Uani 0.9233(8) 1 d P A 1
Br2 Br 0.14696(3) 0.75019(2) 0.30004(2) 0.04868(11) Uani 0.9233(8) 1 d P A 1
Br1A Br 0.2134(3) 0.6496(3) 0.3581(2) 0.0404(11) Uani 0.0767(8) 1 d P A 2
Ni1A Ni 0.3514(3) 0.7217(3) 0.4532(2) 0.0245(10) Uani 0.0767(8) 1 d P A 2
Br2A Br 0.4429(4) 0.7817(4) 0.3794(3) 0.0374(13) Uani 0.0767(8) 1 d P A 2
HN1 H 0.362(2) 0.6867(16) 0.5407(16) 0.020(7) Uiso 1 1 d . . .

loop_
_atom_site_aniso_label
_atom_site_aniso_U_11
_atom_site_aniso_U_22
_atom_site_aniso_U_33
_atom_site_aniso_U_23
_atom_site_aniso_U_13
_atom_site_aniso_U_12
O1 0.0347(10) 0.0264(9) 0.0168(7) -0.0032(7) 0.0112(7) -0.0002(7)
N2 0.0167(9) 0.0242(10) 0.0190(9) 0.0056(8) 0.0046(8) -0.0013(8)
N1 0.0320(12) 0.0212(10) 0.0230(10) 0.0031(9) 0.0099(9) 0.0033(9)
C2 0.0214(11) 0.0192(11) 0.0191(10) -0.0007(9) 0.0076(9) -0.0019(9)
C1 0.0183(10) 0.0218(11) 0.0180(10) -0.0028(9) 0.0071(9) -0.0033(9)
C6 0.0181(11) 0.0217(11) 0.0183(10) 0.0014(9) 0.0047(9) -0.0019(9)
C20 0.0189(11) 0.0199(11) 0.0243(11) 0.0028(9) 0.0053(10) -0.0009(9)
C21 0.0229(11) 0.0211(11) 0.0171(10) 0.0045(9) 0.0066(9) -0.0003(9)
C7 0.0227(11) 0.0244(12) 0.0220(11) 0.0003(9) 0.0067(10) -0.0016(9)
C3 0.0275(12) 0.0284(13) 0.0174(10) 0.0031(9) 0.0098(10) 0.0016(10)
C26 0.0262(12) 0.0223(11) 0.0193(10) 0.0001(9) 0.0101(10) -0.0022(9)
C4 0.0319(13) 0.0291(13) 0.0199(11) -0.0047(10) 0.0137(11) 0.0022(10)
C22 0.0235(12) 0.0315(13) 0.0220(11) 0.0041(10) 0.0077(10) 0.0010(10)
C5 0.0284(13) 0.0191(11) 0.0250(12) 0.0001(9) 0.0102(10) 0.0022(10)
C8 0.0298(13) 0.0177(11) 0.0185(10) 0.0006(9) 0.0068(10) 0.0022(9)
C9 0.0263(12) 0.0243(12) 0.0184(10) -0.0014(9) 0.0054(10) 0.0006(10)
C30 0.0217(12) 0.0310(13) 0.0233(11) -0.0025(10) 0.0076(10) -0.0061(10)
C10 0.0283(13) 0.0280(13) 0.0249(12) 0.0019(10) 0.0080(11) 0.0079(10)
C12 0.0356(14) 0.0255(13) 0.0248(12) 0.0010(10) 0.0120(11) -0.0028(11)
C13 0.0279(12) 0.0253(12) 0.0181(10) -0.0006(9) 0.0077(10) 0.0023(10)
C25 0.0407(15) 0.0255(13) 0.0279(12) 0.0060(10) 0.0178(12) -0.0020(11)
C11 0.0441(16) 0.0194(12) 0.0267(12) 0.0005(10) 0.0126(12) 0.0023(11)
C27 0.0199(12) 0.0427(16) 0.0296(13) 0.0103(12) 0.0075(11) 0.0006(11)
C17 0.0276(13) 0.0349(15) 0.0321(14) -0.0005(11) 0.0101(12) 0.0006(11)
C14 0.0279(13) 0.0272(13) 0.0329(13) 0.0033(11) 0.0082(11) -0.0008(11)
C23 0.0292(13) 0.0407(16) 0.0271(13) 0.0108(11) 0.0087(11) 0.0088(12)
C24 0.0472(17) 0.0311(14) 0.0306(13) 0.0150(11) 0.0150(13) 0.0084(13)
C32 0.0256(13) 0.0564(19) 0.0306(14) -0.0035(13) 0.0128(12) -0.0054(13)
C16 0.0309(14) 0.0481(18) 0.0328(14) 0.0022(13) 0.0125(12) -0.0021(13)
C18 0.0329(15) 0.0499(18) 0.0419(16) -0.0025(14) 0.0161(13) 0.0022(13)
C31 0.0327(15) 0.0532(19) 0.0345(15) -0.0166(13) 0.0128(13) -0.0126(13)
C15 0.0336(15) 0.0406(16) 0.0374(15) -0.0105(13) 0.0052(13) -0.0031(13)
C35 0.0563(19) 0.0232(13) 0.0385(15) -0.0029(12) 0.0172(15) 0.0005(13)
C34 0.0462(18) 0.0289(15) 0.060(2) 0.0010(14) 0.0272(16) -0.0003(13)
C28 0.0347(16) 0.056(2) 0.0542(19) 0.0100(16) 0.0249(15) 0.0052(14)
C29 0.0298(15) 0.078(3) 0.0404(17) 0.0112(17) 0.0020(14) -0.0139(16)
C36 0.0453(19) 0.0267(16) 0.075(3) -0.0027(16) 0.0104(18) -0.0016(14)
C39 0.064(2) 0.0452(19) 0.0416(18) 0.0035(15) 0.0031(17) -0.0154(17)
C19 0.0353(18) 0.093(3) 0.0445(19) -0.0195(19) 0.0049(16) 0.0034(18)
C37 0.059(2) 0.0335(18) 0.097(3) -0.0184(19) 0.043(2) -0.0058(16)
C38 0.107(3) 0.045(2) 0.064(2) -0.0222(18) 0.061(3) -0.032(2)
C33 0.052(2) 0.071(3) 0.136(4) 0.027(3) 0.049(3) 0.006(2)
Ni1 0.03086(18) 0.01981(16) 0.01445(14) 0.00078(12) 0.00885(13) 0.00483(13)
Br1 0.02817(16) 0.0384(2) 0.02494(19) -0.00673(15) 0.00937(15) 0.00284(16)
Br2 0.03935(18) 0.0510(2) 0.0525(2) -0.01886(17) 0.01307(16) -0.01341(16)
Br1A 0.040(2) 0.054(3) 0.0274(18) -0.0112(16) 0.0125(16) -0.0179(18)
Ni1A 0.029(2) 0.020(2) 0.024(2) -0.0011(16) 0.0096(18) 0.0016(16)
Br2A 0.042(3) 0.046(3) 0.033(3) -0.009(2) 0.025(2) -0.013(2)

loop_
_atom_type_symbol
_atom_type_description
_atom_type_scat_dispersion_real
_atom_type_scat_dispersion_imag
_atom_type_scat_source
C C 0.0033 0.0016 'International Tables Vol C Tables 4.2.6.8 and 6.1.1.4'
H H 0.0000 0.0000 'International Tables Vol C Tables 4.2.6.8 and 6.1.1.4'
Br Br -0.2901 2.4595 'International Tables Vol C Tables 4.2.6.8 and 6.1.1.4'
N N 0.0061 0.0033 'International Tables Vol C Tables 4.2.6.8 and 6.1.1.4'
Ni Ni 0.3393 1.1124 'International Tables Vol C Tables 4.2.6.8 and 6.1.1.4'
O O 0.0106 0.0060 'International Tables Vol C Tables 4.2.6.8 and 6.1.1.4'

loop_
_geom_angle_atom_site_label_1
_geom_angle_atom_site_label_2
_geom_angle_atom_site_label_3
_geom_angle
C1 O1 Ni1A 155.4(2)
C1 O1 Ni1 128.46(15)
Ni1A O1 Ni1 76.11(17)
C20 N2 C21 114.8(2)
C20 N2 Ni1 123.80(16)
C21 N2 Ni1 121.35(15)
C7 N1 C8 123.1(2)
C7 N1 Ni1A 120.55(19)
C8 N1 Ni1A 115.85(17)
C7 N1 HN1 115(2)
C8 N1 HN1 121(2)
Ni1A N1 HN1 5.6(19)
C3 C2 C7 117.7(2)
C3 C2 C1 120.8(2)
C7 C2 C1 121.4(2)
O1 C1 C6 123.9(2)
O1 C1 C2 118.6(2)
C6 C1 C2 117.44(19)
C5 C6 C1 119.6(2)
C5 C6 C20 116.9(2)
C1 C6 C20 123.4(2)
N2 C20 C6 127.2(2)
N2 C20 H20A 116.4
C6 C20 H20A 116.4
C26 C21 C22 123.6(2)
C26 C21 N2 118.4(2)
C22 C21 N2 118.0(2)
N1 C7 C2 124.2(2)
N1 C7 H7A 117.9
C2 C7 H7A 117.9
C4 C3 C2 120.9(2)
C4 C3 H3A 119.5
C2 C3 H3A 119.5
C21 C26 C25 116.8(2)
C21 C26 C30 121.2(2)
C25 C26 C30 122.1(2)
C3 C4 C5 119.2(2)
C3 C4 H4A 120.4
C5 C4 H4A 120.4
C23 C22 C21 117.0(2)
C23 C22 C27 120.8(2)
C21 C22 C27 122.2(2)
C4 C5 C6 122.1(2)
C4 C5 H5A 119.0
C6 C5 H5A 118.9
C9 C8 C13 124.6(2)
C9 C8 N1 118.4(2)
C13 C8 N1 117.0(2)
C8 C9 C10 116.2(2)
C8 C9 C14 121.2(2)
C10 C9 C14 122.5(2)
C26 C30 C32 112.8(2)
C26 C30 C31 111.4(2)
C32 C30 C31 111.0(2)
C26 C30 H30A 107.1
C32 C30 H30A 107.1
C31 C30 H30A 107.1
C11 C10 C9 120.8(2)
C11 C10 H10A 119.6
C9 C10 H10A 119.6
C11 C12 C13 120.8(2)
C11 C12 H12A 119.6
C13 C12 H12A 119.6
C12 C13 C8 116.3(2)
C12 C13 C17 121.3(2)
C8 C13 C17 122.3(2)
C24 C25 C26 121.2(2)
C24 C25 H25A 119.4
C26 C25 H25A 119.4
C10 C11 C12 121.2(2)
C10 C11 H11A 119.4
C12 C11 H11A 119.4
C22 C27 C29 112.4(2)
C22 C27 C28 110.7(2)
C29 C27 C28 110.9(2)
C22 C27 H27A 107.6
C29 C27 H27A 107.6
C28 C27 H27A 107.6
C19 C17 C13 111.7(2)
C19 C17 C18 112.4(3)
C13 C17 C18 111.9(2)
C19 C17 H17A 106.8
C13 C17 H17A 106.8
C18 C17 H17A 106.8
C9 C14 C16 113.1(2)
C9 C14 C15 110.4(2)
C16 C14 C15 110.3(2)
C9 C14 H14A 107.6
C16 C14 H14A 107.6
C15 C14 H14A 107.6
C24 C23 C22 120.9(2)
C24 C23 H23A 119.6
C22 C23 H23A 119.6
C25 C24 C23 120.5(2)
C25 C24 H24A 119.7
C23 C24 H24A 119.7
C30 C32 H32A 109.5
C30 C32 H32B 109.5
H32A C32 H32B 109.5
C30 C32 H32C 109.5
H32A C32 H32C 109.5
H32B C32 H32C 109.5
C14 C16 H16A 109.5
C14 C16 H16B 109.5
H16A C16 H16B 109.5
C14 C16 H16C 109.5
H16A C16 H16C 109.5
H16B C16 H16C 109.5
C17 C18 H18A 109.5
C17 C18 H18B 109.5
H18A C18 H18B 109.5
C17 C18 H18C 109.5
H18A C18 H18C 109.5
H18B C18 H18C 109.5
C30 C31 H31A 109.5
C30 C31 H31B 109.5
H31A C31 H31B 109.5
C30 C31 H31C 109.5
H31A C31 H31C 109.5
H31B C31 H31C 109.5
C14 C15 H15A 109.5
C14 C15 H15B 109.5
H15A C15 H15B 109.5
C14 C15 H15C 109.5
H15A C15 H15C 109.5
H15B C15 H15C 109.5
C36 C35 C34 121.4(3)
C36 C35 H35A 119.3
C34 C35 H35A 119.3
C35 C34 C39 117.0(3)
C35 C34 C33 121.0(3)
C39 C34 C33 121.9(4)
C27 C28 H28A 109.5
C27 C28 H28B 109.5
H28A C28 H28B 109.5
C27 C28 H28C 109.5
H28A C28 H28C 109.5
H28B C28 H28C 109.5
C27 C29 H29A 109.5
C27 C29 H29B 109.5
H29A C29 H29B 109.5
C27 C29 H29C 109.5
H29A C29 H29C 109.5
H29B C29 H29C 109.5
C37 C36 C35 121.7(4)
C37 C36 H36A 119.2
C35 C36 H36A 119.2
C34 C39 C38 119.6(3)
C34 C39 H39A 120.2
C38 C39 H39A 120.2
C17 C19 H19A 109.5
C17 C19 H19B 109.5
H19A C19 H19B 109.5
C17 C19 H19C 109.5
H19A C19 H19C 109.5
H19B C19 H19C 109.5
C36 C37 C38 119.8(4)
C36 C37 H37A 120.1
C38 C37 H37A 120.1
C37 C38 C39 120.5(3)
C37 C38 H38A 119.8
C39 C38 H38A 119.8
C34 C33 H33A 109.5
C34 C33 H33B 109.5
H33A C33 H33B 109.5
C34 C33 H33C 109.5
H33A C33 H33C 109.5
H33B C33 H33C 109.5
O1 Ni1 N2 92.70(7)
O1 Ni1 Br2 108.30(5)
N2 Ni1 Br2 111.87(6)
O1 Ni1 Br1 105.57(5)
N2 Ni1 Br1 118.89(6)
Br2 Ni1 Br1 116.027(18)
O1 Ni1A Br1A 112.9(2)
O1 Ni1A Br2A 104.4(3)
Br1A Ni1A Br2A 105.3(2)
O1 Ni1A N1 79.71(18)
Br1A Ni1A N1 106.51(19)
Br2A Ni1A N1 143.1(2)
O1 Ni1A HN1 77.1(9)
Br1A Ni1A HN1 107.3(10)
Br2A Ni1A HN1 143.7(10)
N1 Ni1A HN1 2.7(9)

loop_
_geom_bond_atom_site_label_1
_geom_bond_atom_site_label_2
_geom_bond_distance
O1 C1 1.302(3)
O1 Ni1A 1.513(4)
O1 Ni1 1.9336(16)
N2 C20 1.288(3)
N2 C21 1.455(3)
N2 Ni1 2.004(2)
N1 C7 1.293(3)
N1 C8 1.449(3)
N1 Ni1A 2.389(5)
N1 HN1 0.77(3)
C2 C3 1.401(3)
C2 C7 1.427(3)
C2 C1 1.433(3)
C1 C6 1.416(3)
C6 C5 1.399(3)
C6 C20 1.445(3)
C20 H20A 0.9500
C21 C26 1.396(3)
C21 C22 1.398(3)
C7 H7A 0.9500
C3 C4 1.371(3)
C3 H3A 0.9500
C26 C25 1.398(3)
C26 C30 1.517(3)
C4 C5 1.392(3)
C4 H4A 0.9500
C22 C23 1.397(3)
C22 C27 1.517(3)
C5 H5A 0.9500
C8 C9 1.396(3)
C8 C13 1.397(3)
C9 C10 1.397(3)
C9 C14 1.519(3)
C30 C32 1.522(3)
C30 C31 1.526(3)
C30 H30A 1.0000
C10 C11 1.378(4)
C10 H10A 0.9500
C12 C11 1.382(4)
C12 C13 1.393(3)
C12 H12A 0.9500
C13 C17 1.518(3)
C25 C24 1.379(4)
C25 H25A 0.9500
C11 H11A 0.9500
C27 C29 1.529(4)
C27 C28 1.537(4)
C27 H27A 1.0000
C17 C19 1.512(4)
C17 C18 1.519(4)
C17 H17A 1.0000
C14 C16 1.522(4)
C14 C15 1.539(4)
C14 H14A 1.0000
C23 C24 1.384(4)
C23 H23A 0.9500
C24 H24A 0.9500
C32 H32A 0.9800
C32 H32B 0.9800
C32 H32C 0.9800
C16 H16A 0.9800
C16 H16B 0.9800
C16 H16C 0.9800
C18 H18A 0.9800
C18 H18B 0.9800
C18 H18C 0.9800
C31 H31A 0.9800
C31 H31B 0.9800
C31 H31C 0.9800
C15 H15A 0.9800
C15 H15B 0.9800
C15 H15C 0.9800
C35 C36 1.362(5)
C35 C34 1.392(4)
C35 H35A 0.9500
C34 C39 1.392(5)
C34 C33 1.491(5)
C28 H28A 0.9800
C28 H28B 0.9800
C28 H28C 0.9800
C29 H29A 0.9800
C29 H29B 0.9800
C29 H29C 0.9800
C36 C37 1.328(5)
C36 H36A 0.9500
C39 C38 1.406(5)
C39 H39A 0.9500
C19 H19A 0.9800
C19 H19B 0.9800
C19 H19C 0.9800
C37 C38 1.362(6)
C37 H37A 0.9500
C38 H38A 0.9500
C33 H33A 0.9800
C33 H33B 0.9800
C33 H33C 0.9800
Ni1 Br2 2.3496(5)
Ni1 Br1 2.3835(5)
Br1A Ni1A 2.365(5)
Ni1A Br2A 2.368(6)
Ni1A HN1 1.62(3)

loop_
_geom_torsion_atom_site_label_1
_geom_torsion_atom_site_label_2
_geom_torsion_atom_site_label_3
_geom_torsion_atom_site_label_4
_geom_torsion
Ni1A O1 C1 C6 176.4(5)
Ni1 O1 C1 C6 -8.0(3)
Ni1A O1 C1 C2 -3.5(6)
Ni1 O1 C1 C2 172.10(15)
C3 C2 C1 O1 -178.9(2)
C7 C2 C1 O1 -2.7(3)
C3 C2 C1 C6 1.2(3)
C7 C2 C1 C6 177.4(2)
O1 C1 C6 C5 179.7(2)
C2 C1 C6 C5 -0.4(3)
O1 C1 C6 C20 1.8(4)
C2 C1 C6 C20 -178.3(2)
C21 N2 C20 C6 175.2(2)
Ni1 N2 C20 C6 -1.9(3)
C5 C6 C20 N2 -174.5(2)
C1 C6 C20 N2 3.4(4)
C20 N2 C21 C26 98.3(3)
Ni1 N2 C21 C26 -84.6(2)
C20 N2 C21 C22 -79.8(3)
Ni1 N2 C21 C22 97.3(2)
C8 N1 C7 C2 -170.9(2)
Ni1A N1 C7 C2 0.4(3)
C3 C2 C7 N1 179.0(2)
C1 C2 C7 N1 2.6(4)
C7 C2 C3 C4 -177.0(2)
C1 C2 C3 C4 -0.7(4)
C22 C21 C26 C25 1.7(4)
N2 C21 C26 C25 -176.3(2)
C22 C21 C26 C30 179.8(2)
N2 C21 C26 C30 1.8(3)
C2 C3 C4 C5 -0.7(4)
C26 C21 C22 C23 -2.8(4)
N2 C21 C22 C23 175.3(2)
C26 C21 C22 C27 178.6(2)
N2 C21 C22 C27 -3.4(3)
C3 C4 C5 C6 1.5(4)
C1 C6 C5 C4 -0.9(4)
C20 C6 C5 C4 177.1(2)
C7 N1 C8 C9 -103.6(3)
Ni1A N1 C8 C9 84.8(2)
C7 N1 C8 C13 77.7(3)
Ni1A N1 C8 C13 -94.0(2)
C13 C8 C9 C10 -1.5(3)
N1 C8 C9 C10 179.8(2)
C13 C8 C9 C14 179.1(2)
N1 C8 C9 C14 0.5(3)
C21 C26 C30 C32 139.3(2)
C25 C26 C30 C32 -42.7(3)
C21 C26 C30 C31 -95.2(3)
C25 C26 C30 C31 82.8(3)
C8 C9 C10 C11 -0.7(3)
C14 C9 C10 C11 178.6(2)
C11 C12 C13 C8 -1.7(3)
C11 C12 C13 C17 176.7(2)
C9 C8 C13 C12 2.7(3)
N1 C8 C13 C12 -178.6(2)
C9 C8 C13 C17 -175.6(2)
N1 C8 C13 C17 3.0(3)
C21 C26 C25 C24 0.5(4)
C30 C26 C25 C24 -177.6(2)
C9 C10 C11 C12 1.6(4)
C13 C12 C11 C10 -0.4(4)
C23 C22 C27 C29 46.3(4)
C21 C22 C27 C29 -135.1(3)
C23 C22 C27 C28 -78.3(3)
C21 C22 C27 C28 100.3(3)
C12 C13 C17 C19 -42.3(3)
C8 C13 C17 C19 136.0(3)
C12 C13 C17 C18 84.8(3)
C8 C13 C17 C18 -96.9(3)
C8 C9 C14 C16 -153.3(2)
C10 C9 C14 C16 27.3(3)
C8 C9 C14 C15 82.6(3)
C10 C9 C14 C15 -96.7(3)
C21 C22 C23 C24 1.6(4)
C27 C22 C23 C24 -179.7(3)
C26 C25 C24 C23 -1.6(4)
C22 C23 C24 C25 0.4(4)
C36 C35 C34 C39 1.6(4)
C36 C35 C34 C33 179.9(3)
C34 C35 C36 C37 -0.5(5)
C35 C34 C39 C38 -0.7(5)
C33 C34 C39 C38 -179.0(3)
C35 C36 C37 C38 -1.5(5)
C36 C37 C38 C39 2.4(5)
C34 C39 C38 C37 -1.2(5)
C1 O1 Ni1 N2 7.41(19)
Ni1A O1 Ni1 N2 -174.48(18)
C1 O1 Ni1 Br2 -106.69(18)
Ni1A O1 Ni1 Br2 71.42(18)
C1 O1 Ni1 Br1 128.42(18)
Ni1A O1 Ni1 Br1 -53.47(18)
C20 N2 Ni1 O1 -2.47(19)
C21 N2 Ni1 O1 -179.31(16)
C20 N2 Ni1 Br2 108.48(18)
C21 N2 Ni1 Br2 -68.36(17)
C20 N2 Ni1 Br1 -111.92(17)
C21 N2 Ni1 Br1 71.24(17)
C1 O1 Ni1A Br1A 109.1(5)
Ni1 O1 Ni1A Br1A -67.4(2)
C1 O1 Ni1A Br2A -137.0(5)
Ni1 O1 Ni1A Br2A 46.5(2)
C1 O1 Ni1A N1 5.4(6)
Ni1 O1 Ni1A N1 -171.08(13)
C7 N1 Ni1A O1 -2.8(3)
C8 N1 Ni1A O1 169.1(2)
C7 N1 Ni1A Br1A -113.8(2)
C8 N1 Ni1A Br1A 58.1(3)
C7 N1 Ni1A Br2A 97.6(4)
C8 N1 Ni1A Br2A -90.5(4)
